data_4504914
loop_
_publ_author_name
'Bis, Joanna A.'
'Zaworotko, Michael J.'

_publ_section_title
;
 The 2-Aminopyridinium-carboxylate Supramolecular Heterosynthon:&#x2009; A
 Robust Motif for Generation of Multiple-Component Crystals
;
_journal_issue 3
_journal_name_full 'Crystal Growth &amp; Design'
_journal_page_first 1169
_journal_paper_doi 10.1021/cg049622c
_journal_volume 5
_journal_year 2005
_chemical_formula_moiety (C6H9N2)2(C6H8O4)(C6H10O4)
_chemical_formula_sum 'C24 H36 N4 O8'
_chemical_formula_weight 508.57
_chemical_melting_point 424.5(5)
_chemical_name_common
; 
2-amino-5-picolinium adipate adipic acid 2:1:1
;
_chemical_name_systematic
; 
 2-amino-5-picolinium adipate adipic acid 2:1:1 
;
_space_group_IT_number 2
_symmetry_cell_setting triclinic
_symmetry_space_group_name_Hall '-P 1'
_symmetry_space_group_name_H-M 'P -1'
_atom_sites_solution_hydrogens geom
_atom_sites_solution_primary direct
_atom_sites_solution_secondary difmap
_audit_creation_method SHELXL-97
_cell_angle_alpha 88.468(2)
_cell_angle_beta 85.015(2)
_cell_angle_gamma 72.373(2)
_cell_formula_units_Z 1
_cell_length_a 5.0700(7)
_cell_length_b 7.2081(10)
_cell_length_c 18.388(3)
_cell_measurement_temperature 100(2)
_cell_volume 638.02(16)
_computing_cell_refinement 'Bruker SMART'
_computing_data_collection 'Bruker SMART'
_computing_data_reduction 'Bruker SAINT'
_computing_molecular_graphics 'Bruker SHELXTL'
_computing_publication_material 'Bruker SHELXTL'
_computing_structure_refinement 'SHELXL-97 (Sheldrick, 1997)'
_computing_structure_solution 'SHELXS-97 (Sheldrick, 1990)'
_diffrn_ambient_temperature 100(2)
_diffrn_measured_fraction_theta_full 0.967
_diffrn_measured_fraction_theta_max 0.967
_diffrn_measurement_device_type 'CCD area detector'
_diffrn_measurement_method 'phi and omega scans'
_diffrn_radiation_monochromator graphite
_diffrn_radiation_source 'fine-focus sealed tube'
_diffrn_radiation_type MoK\a
_diffrn_radiation_wavelength 0.71073
_diffrn_reflns_av_R_equivalents 0.0145
_diffrn_reflns_av_sigmaI/netI 0.0262
_diffrn_reflns_limit_h_max 6
_diffrn_reflns_limit_h_min -6
_diffrn_reflns_limit_k_max 9
_diffrn_reflns_limit_k_min -8
_diffrn_reflns_limit_l_max 22
_diffrn_reflns_limit_l_min -22
_diffrn_reflns_number 3638
_diffrn_reflns_theta_full 26.39
_diffrn_reflns_theta_max 26.39
_diffrn_reflns_theta_min 1.11
_exptl_absorpt_coefficient_mu 0.100
_exptl_absorpt_correction_T_max 1.000
_exptl_absorpt_correction_T_min 0.352
_exptl_absorpt_correction_type empirical
_exptl_crystal_colour colorless
_exptl_crystal_density_diffrn 1.324
_exptl_crystal_density_meas ?
_exptl_crystal_density_method 'not measured'
_exptl_crystal_description plate
_exptl_crystal_F_000 272
_exptl_crystal_size_max 0.50
_exptl_crystal_size_mid 0.35
_exptl_crystal_size_min 0.25
_refine_diff_density_max 0.327
_refine_diff_density_min -0.366
_refine_diff_density_rms 0.092
_refine_ls_extinction_method none
_refine_ls_goodness_of_fit_ref 1.121
_refine_ls_hydrogen_treatment constr
_refine_ls_matrix_type full
_refine_ls_number_parameters 163
_refine_ls_number_reflns 2532
_refine_ls_number_restraints 0
_refine_ls_restrained_S_all 1.121
_refine_ls_R_factor_all 0.0485
_refine_ls_R_factor_gt 0.0433
_refine_ls_shift/su_max 0.000
_refine_ls_shift/su_mean 0.000
_refine_ls_structure_factor_coef Fsqd
_refine_ls_weighting_details 'calc w=1/[\s^2^(Fo^2^)+(0.0828P)^2^+0.1020P] where P=(Fo^2^+2Fc^2^)/3'
_refine_ls_weighting_scheme calc
_refine_ls_wR_factor_gt 0.1208
_refine_ls_wR_factor_ref 0.1324
_reflns_number_gt 2270
_reflns_number_total 2532
_reflns_threshold_expression >2sigma(I)
_cod_data_source_file cg049622csi20041104_044048.cif
_cod_data_source_block 8
_cod_depositor_comments
;
The following automatic conversions were performed:

'_chemical_melting_point' value '424-425 K' was changed to '424.5(5)'
- the average value was taken and precision was
estimated.

'_symmetry_cell_setting' value 'Triclinic' changed to
'triclinic' according to
/home/saulius/struct/CIF-dictionaries/cif_core.dic dictionary named
'cif_core.dic' version 2.4.1 from 2010-06-29.

Automatic conversion script
Id: cif_fix_values 1715 2011-07-08 13:25:40Z adriana 

The following automatic conversions were performed:

'_exptl_crystal_density_meas' value 'not measured' was changed to '?'
- the value is perceived as not measured.

Automatic conversion script
Id: cif_fix_values 3008 2015-01-20 13:52:24Z robertas 

The following automatic conversions were performed:

'_refine_ls_hydrogen_treatment' value 'constra' was replaced with the
value 'constr' as specified in the replacement file
'src/cod-tools/trunk/data/replacement-values/replacement_values.lst'.

Automatic conversion script
Id: cif_fix_values 5376 2017-05-30 11:51:03Z andrius 
;
_cod_original_cell_volume 638.01(15)
_cod_original_sg_symbol_Hall 'P 1'
_cod_original_sg_symbol_H-M P-1
_cod_database_code 4504914

loop_
_symmetry_equiv_pos_as_xyz
'x, y, z'
'-x, -y, -z'

loop_
_atom_site_label
_atom_site_type_symbol
_atom_site_fract_x
_atom_site_fract_y
_atom_site_fract_z
_atom_site_U_iso_or_equiv
_atom_site_adp_type
_atom_site_occupancy
_atom_site_symmetry_multiplicity
_atom_site_calc_flag
_atom_site_refinement_flags
N11 N 0.5218(2) 1.01919(15) 0.71134(6) 0.0156(3) Uani 1 1 d .
H11 H 0.3625 1.0937 0.6973 0.019 Uiso 1 1 calc R
N12 N 0.6562(2) 0.93552(16) 0.59084(6) 0.0187(3) Uani 1 1 d .
H12A H 0.7806 0.8790 0.5573 0.022 Uiso 1 1 d R
H12B H 0.4986 1.0096 0.5798 0.022 Uiso 1 1 d R
C12 C 0.7158(3) 0.91802(18) 0.66018(7) 0.0154(3) Uani 1 1 d .
C13 C 0.9694(3) 0.79810(19) 0.68428(7) 0.0184(3) Uani 1 1 d .
H13 H 1.1109 0.7245 0.6500 0.022 Uiso 1 1 calc R
C14 C 1.0106(3) 0.78831(19) 0.75673(7) 0.0190(3) Uani 1 1 d .
H14 H 1.1810 0.7068 0.7725 0.023 Uiso 1 1 calc R
C15 C 0.8028(3) 0.89795(19) 0.80924(7) 0.0176(3) Uani 1 1 d .
C16 C 0.5622(3) 1.01081(19) 0.78384(7) 0.0176(3) Uani 1 1 d .
H16 H 0.4187 1.0856 0.8174 0.021 Uiso 1 1 calc R
C17 C 0.8484(3) 0.8922(2) 0.88918(7) 0.0229(3) Uani 1 1 d .
H17A H 0.9053 0.7588 0.9039 0.027 Uiso 1 1 d R
H17B H 0.6945 0.9578 0.9148 0.027 Uiso 1 1 d R
H17C H 0.9958 0.9491 0.8967 0.027 Uiso 1 1 d R
O21 O -0.1350(2) 0.82441(14) 0.44643(5) 0.0196(3) Uani 1 1 d .
O22 O -0.0348(2) 0.73687(14) 0.33002(5) 0.0195(2) Uani 1 1 d .
C21 C 0.0246(3) 0.72770(18) 0.39655(7) 0.0146(3) Uani 1 1 d .
C22 C 0.3052(3) 0.58876(18) 0.41308(7) 0.0157(3) Uani 1 1 d .
H22A H 0.4527 0.6303 0.3847 0.019 Uiso 1 1 calc R
H22B H 0.3175 0.4571 0.3960 0.019 Uiso 1 1 calc R
C23 C 0.3620(3) 0.57591(18) 0.49327(6) 0.0154(3) Uani 1 1 d .
H23A H 0.2096 0.5420 0.5225 0.019 Uiso 1 1 calc R
H23B H 0.3649 0.7047 0.5099 0.019 Uiso 1 1 calc R
O31 O 0.3325(2) 0.55925(14) 0.23060(5) 0.0202(3) Uani 1 1 d .
H31 H 0.1975 0.6182 0.2631 0.024 Uiso 1 1 d R
O32 O 0.00660(19) 0.67992(15) 0.15263(5) 0.0233(3) Uani 1 1 d .
C31 C 0.2442(3) 0.59133(18) 0.16485(7) 0.0161(3) Uani 1 1 d .
C32 C 0.4710(3) 0.50470(19) 0.10564(7) 0.0176(3) Uani 1 1 d .
H32A H 0.5348 0.3616 0.1119 0.021 Uiso 1 1 calc R
H32B H 0.6306 0.5534 0.1118 0.021 Uiso 1 1 calc R
C33 C 0.3839(3) 0.55095(19) 0.02864(7) 0.0185(3) Uani 1 1 d .
H33A H 0.3329 0.6934 0.0207 0.022 Uiso 1 1 calc R
H33B H 0.2180 0.5093 0.0228 0.022 Uiso 1 1 calc R

loop_
_atom_site_aniso_label
_atom_site_aniso_U_11
_atom_site_aniso_U_22
_atom_site_aniso_U_33
_atom_site_aniso_U_23
_atom_site_aniso_U_13
_atom_site_aniso_U_12
N11 0.0125(6) 0.0159(6) 0.0167(6) -0.0018(4) -0.0005(4) -0.0017(4)
N12 0.0152(6) 0.0211(6) 0.0160(6) -0.0027(4) -0.0002(4) 0.0001(5)
C12 0.0162(7) 0.0130(6) 0.0175(6) -0.0018(5) 0.0010(5) -0.0056(5)
C13 0.0145(7) 0.0179(6) 0.0203(7) -0.0041(5) 0.0022(5) -0.0019(5)
C14 0.0157(7) 0.0173(7) 0.0221(7) 0.0000(5) -0.0021(5) -0.0021(5)
C15 0.0194(7) 0.0166(6) 0.0167(7) -0.0017(5) -0.0008(5) -0.0056(5)
C16 0.0179(7) 0.0173(6) 0.0167(6) -0.0029(5) 0.0020(5) -0.0048(5)
C17 0.0226(7) 0.0257(7) 0.0180(7) -0.0023(5) -0.0025(5) -0.0034(6)
O21 0.0165(5) 0.0241(5) 0.0136(5) -0.0043(4) 0.0004(4) 0.0005(4)
O22 0.0168(5) 0.0239(5) 0.0131(5) -0.0026(4) -0.0014(4) 0.0010(4)
C21 0.0154(7) 0.0136(6) 0.0149(6) -0.0013(5) 0.0006(5) -0.0051(5)
C22 0.0150(7) 0.0159(6) 0.0147(6) -0.0026(5) 0.0000(5) -0.0025(5)
C23 0.0149(7) 0.0168(6) 0.0139(6) -0.0012(5) 0.0001(5) -0.0041(5)
O31 0.0180(5) 0.0256(5) 0.0129(5) -0.0044(4) 0.0014(4) -0.0009(4)
O32 0.0155(5) 0.0316(6) 0.0188(5) -0.0056(4) 0.0001(4) -0.0011(4)
C31 0.0170(7) 0.0163(6) 0.0152(6) -0.0027(5) 0.0003(5) -0.0055(5)
C32 0.0147(7) 0.0210(7) 0.0151(6) -0.0039(5) 0.0011(5) -0.0027(5)
C33 0.0163(7) 0.0222(7) 0.0147(7) -0.0034(5) 0.0010(5) -0.0026(5)

loop_
_atom_type_symbol
_atom_type_description
_atom_type_scat_dispersion_real
_atom_type_scat_dispersion_imag
_atom_type_scat_source
C C 0.0033 0.0016 'International Tables Vol C Tables 4.2.6.8 and 6.1.1.4'
H H 0.0000 0.0000 'International Tables Vol C Tables 4.2.6.8 and 6.1.1.4'
N N 0.0061 0.0033 'International Tables Vol C Tables 4.2.6.8 and 6.1.1.4'
O O 0.0106 0.0060 'International Tables Vol C Tables 4.2.6.8 and 6.1.1.4'

loop_
_geom_angle_atom_site_label_1
_geom_angle_atom_site_label_2
_geom_angle_atom_site_label_3
_geom_angle
_geom_angle_site_symmetry_3
C12 N11 C16 122.87(12) .
N12 C12 N11 118.32(12) .
N12 C12 C13 124.20(12) .
N11 C12 C13 117.48(12) .
C14 C13 C12 119.95(12) .
C13 C14 C15 121.21(13) .
C16 C15 C14 116.97(12) .
C16 C15 C17 121.31(12) .
C14 C15 C17 121.71(12) .
C15 C16 N11 121.52(12) .
O21 C21 O22 123.18(12) .
O21 C21 C22 120.21(11) .
O22 C21 C22 116.61(11) .
C21 C22 C23 114.86(10) .
C22 C23 C23 112.15(12) 2_666
O32 C31 O31 124.21(12) .
O32 C31 C32 123.41(12) .
O31 C31 C32 112.38(11) .
C31 C32 C33 114.17(11) .
C32 C33 C33 111.70(14) 2_665

loop_
_geom_bond_atom_site_label_1
_geom_bond_atom_site_label_2
_geom_bond_distance
_geom_bond_site_symmetry_2
N11 C12 1.3511(16) .
N11 C16 1.3632(16) .
N12 C12 1.3296(17) .
C12 C13 1.4153(19) .
C13 C14 1.3628(18) .
C14 C15 1.4234(18) .
C15 C16 1.359(2) .
C15 C17 1.5052(17) .
O21 C21 1.2433(15) .
O22 C21 1.2803(15) .
C21 C22 1.5213(18) .
C22 C23 1.5219(17) .
C23 C23 1.528(2) 2_666
O31 C31 1.3162(16) .
O32 C31 1.2177(17) .
C31 C32 1.5105(17) .
C32 C33 1.5182(18) .
C33 C33 1.529(2) 2_665

loop_
_geom_hbond_atom_site_label_D
_geom_hbond_atom_site_label_H
_geom_hbond_atom_site_label_A
_geom_hbond_distance_DH
_geom_hbond_distance_HA
_geom_hbond_distance_DA
_geom_hbond_angle_DHA
_geom_hbond_site_symmetry_A
N11 H11 O22 0.88 1.84 2.7191(15) 176.3 2_576
N12 H12A O21 0.86 2.07 2.8151(15) 145.0 1_655
N12 H12B O21 0.85 1.96 2.8156(15) 178.9 2_576
O31 H31 O22 0.88 1.68 2.5570(13) 173.9 .

loop_
_geom_torsion_atom_site_label_1
_geom_torsion_atom_site_label_2
_geom_torsion_atom_site_label_3
_geom_torsion_atom_site_label_4
_geom_torsion
_geom_torsion_site_symmetry_4
C16 N11 C12 N12 179.80(11) .
C16 N11 C12 C13 0.44(18) .
N12 C12 C13 C14 -179.42(12) .
N11 C12 C13 C14 -0.10(19) .
C12 C13 C14 C15 -0.4(2) .
C13 C14 C15 C16 0.55(19) .
C13 C14 C15 C17 -178.49(12) .
C14 C15 C16 N11 -0.22(19) .
C17 C15 C16 N11 178.82(11) .
C12 N11 C16 C15 -0.3(2) .
O21 C21 C22 C23 2.03(17) .
O22 C21 C22 C23 -177.48(10) .
C21 C22 C23 C23 176.13(12) 2_666
O32 C31 C32 C33 4.60(18) .
O31 C31 C32 C33 -175.70(11) .
C31 C32 C33 C33 -176.42(13) 2_665
